data_4316548
loop_
_publ_author_name
'David J. R. Brook'
'Gordon T. Yee'
'Mike Hundley'
'David Rogow'
'Janice Wong'
'Khanh Van-Tu'

_publ_contact_author_address
;Department of Chemistry
San Jos\'e State University
One Washington Square
San Jos\'e
CA 95192
;
_publ_contact_author_email dbrook@science.sjsu.edu
_publ_contact_author_fax '(408) 924-4945'
_publ_contact_author_name 'David J. R. Brook'
_publ_contact_author_phone '(408) 924-4994'
_publ_section_title
;
 Geometric Control of Ground State Multiplicity in a Copper(I)
 Bis(verdazyl) Complex
;
_journal_name_full 'Inorganic Chemistry'
_journal_page_first 8573
_journal_page_last 8577
_journal_paper_doi 10.1021/ic1011764
_journal_volume 49
_journal_year 2010
_chemical_formula_moiety 'C32 H48 Cu N10 O2, F6 P'
_chemical_formula_sum 'C32 H48 Cu F6 N10 O2 P'
_chemical_formula_weight 813.32
_chemical_name_systematic
; 
 ? 
;
_space_group_IT_number 15
_symmetry_cell_setting monoclinic
_symmetry_Int_Tables_number 15
_symmetry_space_group_name_Hall '-C 2yc'
_symmetry_space_group_name_H-M 'C 1 2/c 1'
_atom_sites_solution_hydrogens geom
_atom_sites_solution_primary direct
_atom_sites_solution_secondary difmap
_audit_creation_method SHELXL-97
_cell_angle_alpha 90.00
_cell_angle_beta 123.9070(10)
_cell_angle_gamma 90.00
_cell_formula_units_Z 4
_cell_length_a 22.54400(10)
_cell_length_b 11.57640(10)
_cell_length_c 17.1570(10)
_cell_measurement_reflns_used 3549
_cell_measurement_temperature 150(2)
_cell_measurement_theta_max 57.814
_cell_measurement_theta_min 4.511
_cell_volume 3716.2(2)
_computing_cell_refinement 'Bruker SAINT v7.60A'
_computing_data_collection 'Bruker APEX2 v2010.3.0'
_computing_data_reduction 'Bruker SAINT v7.60A'
_computing_structure_refinement 'SHELXL-97 (Sheldrick, 1997)'
_computing_structure_solution 'SHELXS-97 (Sheldrick, 1997)'
_diffrn_ambient_temperature 150(2)
_diffrn_measured_fraction_theta_full .996
_diffrn_measured_fraction_theta_max .996
_diffrn_measurement_device_type 'Bruker APEXII'
_diffrn_measurement_method 'omega scans'
_diffrn_radiation_monochromator 'Si-<111> channel cut crystal'
_diffrn_radiation_source synchrotron
_diffrn_radiation_type synchrotron
_diffrn_radiation_wavelength 0.77490
_diffrn_reflns_av_R_equivalents 0.0000
_diffrn_reflns_av_sigmaI/netI 0.0920
_diffrn_reflns_limit_h_max 23
_diffrn_reflns_limit_h_min -28
_diffrn_reflns_limit_k_max 14
_diffrn_reflns_limit_k_min -14
_diffrn_reflns_limit_l_max 21
_diffrn_reflns_limit_l_min 0
_diffrn_reflns_number 7432
_diffrn_reflns_theta_full 29.16
_diffrn_reflns_theta_max 29.16
_diffrn_reflns_theta_min 2.26
_exptl_absorpt_coefficient_mu 0.706
_exptl_crystal_colour red
_exptl_crystal_density_diffrn 1.454
_exptl_crystal_density_method 'not measured'
_exptl_crystal_description plate
_exptl_crystal_F_000 1696
_exptl_crystal_size_max 0.17
_exptl_crystal_size_mid 0.13
_exptl_crystal_size_min 0.02
_refine_diff_density_max .765
_refine_diff_density_min -.786
_refine_diff_density_rms .108
_refine_ls_extinction_method none
_refine_ls_goodness_of_fit_ref 0.971
_refine_ls_hydrogen_treatment constr
_refine_ls_matrix_type full
_refine_ls_number_parameters 237
_refine_ls_number_reflns 7432
_refine_ls_number_restraints 0
_refine_ls_restrained_S_all 0.971
_refine_ls_R_factor_all 0.0885
_refine_ls_R_factor_gt 0.0579
_refine_ls_shift/su_max 0.000
_refine_ls_shift/su_mean 0.000
_refine_ls_structure_factor_coef Fsqd
_refine_ls_weighting_details 'calc w=1/[\s^2^(Fo^2^)+(0.1012P)^2^+0.0000P] where P=(Fo^2^+2Fc^2^)/3'
_refine_ls_weighting_scheme calc
_refine_ls_wR_factor_gt 0.1503
_refine_ls_wR_factor_ref 0.1701
_reflns_number_gt 5150
_reflns_number_total 7432
_reflns_threshold_expression >2sigma(I)
_cod_data_source_file ic1011764_si_002.cif
_cod_data_source_block cmpd4
_cod_original_sg_symbol_H-M 'C 2/c'
_cod_database_code 4316548

loop_
_symmetry_equiv_pos_as_xyz
'x, y, z'
'-x, y, -z+1/2'
'x+1/2, y+1/2, z'
'-x+1/2, y+1/2, -z+1/2'
'-x, -y, -z'
'x, -y, z-1/2'
'-x+1/2, -y+1/2, -z'
'x+1/2, -y+1/2, z-1/2'

loop_
_atom_site_label
_atom_site_type_symbol
_atom_site_fract_x
_atom_site_fract_y
_atom_site_fract_z
_atom_site_U_iso_or_equiv
_atom_site_adp_type
_atom_site_occupancy
_atom_site_symmetry_multiplicity
_atom_site_calc_flag
_atom_site_refinement_flags
_atom_site_disorder_assembly
_atom_site_disorder_group
C15 C 0.30491(16) 0.1567(3) 0.2625(2) 0.0339(7) Uani 1 1 d . . .
H15A H 0.3177 0.1111 0.3165 0.051 Uiso 1 1 calc R . .
H15B H 0.3473 0.1779 0.2655 0.051 Uiso 1 1 calc R . .
H15C H 0.2740 0.1127 0.2065 0.051 Uiso 1 1 calc R . .
C16 C 0.24434(18) 0.3424(3) 0.1784(3) 0.0431(9) Uani 1 1 d . . .
H16A H 0.2205 0.4092 0.1815 0.065 Uiso 1 1 calc R . .
H16B H 0.2125 0.3014 0.1210 0.065 Uiso 1 1 calc R . .
H16C H 0.2859 0.3663 0.1802 0.065 Uiso 1 1 calc R . .
Cu1 Cu 0.0000 0.10740(4) 0.2500 0.02164(15) Uani 1 2 d S . .
P1 P 0.0000 -0.5000 0.0000 0.0333(3) Uani 1 2 d S . .
O1 O 0.22595(11) 0.38343(17) 0.36362(15) 0.0300(5) Uani 1 1 d . . .
F1 F 0.00322(11) -0.38604(15) -0.05048(16) 0.0489(5) Uani 1 1 d . . .
N1 N 0.00393(11) 0.00227(19) 0.15540(15) 0.0188(5) Uani 1 1 d . . .
N2 N 0.08600(12) 0.17710(19) 0.26092(16) 0.0202(5) Uani 1 1 d . . .
C11 C -0.10144(14) -0.1120(2) 0.1115(2) 0.0232(6) Uani 1 1 d . . .
H11 H -0.0940 -0.0714 0.1664 0.028 Uiso 1 1 calc R . .
F3 F -0.07961(10) -0.46682(19) -0.03282(16) 0.0543(6) Uani 1 1 d . . .
N5 N 0.20381(12) 0.2358(2) 0.26332(16) 0.0249(5) Uani 1 1 d . . .
N3 N 0.12747(12) 0.27105(19) 0.31210(16) 0.0230(5) Uani 1 1 d . . .
N4 N 0.16146(12) 0.1478(2) 0.20605(17) 0.0241(5) Uani 1 1 d . . .
F2 F 0.02918(11) -0.42947(18) 0.09460(15) 0.0515(6) Uani 1 1 d . . .
C7 C -0.03658(14) -0.0921(2) 0.10886(19) 0.0210(6) Uani 1 1 d . . .
C2 C 0.10609(13) 0.1239(2) 0.21014(19) 0.0200(6) Uani 1 1 d . . .
C4 C 0.08261(14) -0.0468(2) 0.10741(19) 0.0218(6) Uani 1 1 d . . .
H4 H 0.1232 -0.0299 0.1080 0.026 Uiso 1 1 calc R . .
C3 C 0.06229(13) 0.0231(2) 0.15428(18) 0.0184(5) Uani 1 1 d . . .
C5 C 0.04119(14) -0.1421(2) 0.0599(2) 0.0255(6) Uani 1 1 d . . .
H5 H 0.0534 -0.1908 0.0279 0.031 Uiso 1 1 calc R . .
C1 C 0.18802(14) 0.3031(3) 0.3158(2) 0.0254(6) Uani 1 1 d . . .
C6 C -0.01838(15) -0.1642(2) 0.0606(2) 0.0241(6) Uani 1 1 d . . .
H6 H -0.0468 -0.2279 0.0285 0.029 Uiso 1 1 calc R . .
C14 C 0.09359(17) 0.4632(3) 0.3402(2) 0.0346(7) Uani 1 1 d . . .
H14A H 0.0603 0.4713 0.2736 0.052 Uiso 1 1 calc R . .
H14B H 0.1385 0.4974 0.3588 0.052 Uiso 1 1 calc R . .
H14C H 0.0751 0.5014 0.3720 0.052 Uiso 1 1 calc R . .
C9 C 0.10455(15) 0.3354(2) 0.3660(2) 0.0243(6) Uani 1 1 d . . .
H9 H 0.0583 0.3039 0.3482 0.029 Uiso 1 1 calc R . .
C8 C 0.26662(15) 0.2645(3) 0.2609(2) 0.0296(7) Uani 1 1 d . . .
H8 H 0.2999 0.3082 0.3181 0.036 Uiso 1 1 calc R . .
C13 C -0.11213(19) -0.2404(3) 0.1219(3) 0.0446(9) Uani 1 1 d . . .
H13A H -0.1539 -0.2499 0.1231 0.067 Uiso 1 1 calc R . .
H13B H -0.0711 -0.2693 0.1793 0.067 Uiso 1 1 calc R . .
H13C H -0.1181 -0.2824 0.0697 0.067 Uiso 1 1 calc R . .
C10 C 0.15675(17) 0.3153(3) 0.4708(2) 0.0364(8) Uani 1 1 d . . .
H10A H 0.1616 0.2339 0.4834 0.055 Uiso 1 1 calc R . .
H10B H 0.1391 0.3521 0.5042 0.055 Uiso 1 1 calc R . .
H10C H 0.2025 0.3473 0.4908 0.055 Uiso 1 1 calc R . .
C12 C -0.16739(17) -0.0613(3) 0.0244(3) 0.0480(10) Uani 1 1 d . . .
H12A H -0.2084 -0.0747 0.0267 0.072 Uiso 1 1 calc R . .
H12B H -0.1745 -0.0974 -0.0306 0.072 Uiso 1 1 calc R . .
H12C H -0.1609 0.0203 0.0220 0.072 Uiso 1 1 calc R . .

loop_
_atom_site_aniso_label
_atom_site_aniso_U_11
_atom_site_aniso_U_22
_atom_site_aniso_U_33
_atom_site_aniso_U_23
_atom_site_aniso_U_13
_atom_site_aniso_U_12
C15 0.0274(15) 0.0372(18) 0.0388(19) 0.0050(16) 0.0195(14) 0.0013(14)
C16 0.0465(19) 0.0329(19) 0.065(3) 0.0081(18) 0.041(2) 0.0041(16)
Cu1 0.0256(3) 0.0175(3) 0.0275(3) 0.000 0.0184(2) 0.000
P1 0.0343(6) 0.0234(6) 0.0476(8) -0.0076(5) 0.0262(6) -0.0060(5)
O1 0.0312(10) 0.0271(12) 0.0333(12) -0.0118(10) 0.0190(9) -0.0111(9)
F1 0.0647(13) 0.0280(11) 0.0708(15) -0.0013(10) 0.0482(12) -0.0068(10)
N1 0.0210(11) 0.0149(12) 0.0196(12) 0.0002(9) 0.0107(10) 0.0001(9)
N2 0.0258(11) 0.0148(12) 0.0193(12) -0.0030(9) 0.0121(10) -0.0037(9)
C11 0.0271(14) 0.0200(14) 0.0236(15) -0.0037(13) 0.0149(12) -0.0026(12)
F3 0.0366(11) 0.0618(15) 0.0668(15) 0.0039(12) 0.0302(11) 0.0020(10)
N5 0.0251(12) 0.0257(14) 0.0268(13) -0.0070(11) 0.0162(11) -0.0073(10)
N3 0.0262(12) 0.0182(12) 0.0279(13) -0.0086(10) 0.0173(10) -0.0056(10)
N4 0.0235(11) 0.0224(12) 0.0271(13) -0.0085(11) 0.0146(10) -0.0068(10)
F2 0.0617(13) 0.0361(11) 0.0498(13) -0.0160(10) 0.0269(11) -0.0105(10)
C7 0.0234(13) 0.0153(14) 0.0220(14) -0.0001(11) 0.0113(12) -0.0012(11)
C2 0.0212(12) 0.0170(15) 0.0212(14) 0.0011(11) 0.0115(11) 0.0002(11)
C4 0.0208(13) 0.0194(15) 0.0255(15) 0.0026(12) 0.0130(12) 0.0030(11)
C3 0.0201(13) 0.0147(13) 0.0170(13) 0.0024(11) 0.0083(11) 0.0036(10)
C5 0.0280(14) 0.0214(15) 0.0284(16) -0.0044(12) 0.0166(13) 0.0025(12)
C1 0.0235(14) 0.0266(16) 0.0246(15) 0.0001(13) 0.0125(12) -0.0005(12)
C6 0.0267(14) 0.0178(14) 0.0267(15) -0.0029(12) 0.0141(12) -0.0001(12)
C14 0.0401(18) 0.0249(17) 0.044(2) -0.0024(15) 0.0271(16) 0.0028(14)
C9 0.0275(14) 0.0199(15) 0.0302(16) -0.0073(13) 0.0189(13) -0.0024(12)
C8 0.0246(14) 0.0329(18) 0.0363(18) -0.0066(14) 0.0200(13) -0.0081(13)
C13 0.057(2) 0.0265(18) 0.071(3) 0.0066(18) 0.048(2) -0.0030(17)
C10 0.0441(18) 0.040(2) 0.0309(18) 0.0045(15) 0.0244(15) 0.0101(16)
C12 0.0259(16) 0.066(3) 0.050(2) 0.024(2) 0.0195(16) 0.0086(17)

loop_
_atom_type_symbol
_atom_type_description
_atom_type_scat_dispersion_real
_atom_type_scat_dispersion_imag
_atom_type_scat_source
C C .0030 .0020 'International Tables Vol C Tables 4.2.6.8 and 6.1.1.4'
H H .0000 .0000 'International Tables Vol C Tables 4.2.6.8 and 6.1.1.4'
Cu Cu .3200 1.2650 'International Tables Vol C Tables 4.2.6.8 and 6.1.1.4'
F F .0170 .0100 'International Tables Vol C Tables 4.2.6.8 and 6.1.1.4'
N N .0060 .0030 'International Tables Vol C Tables 4.2.6.8 and 6.1.1.4'
O O .0110 .0060 'International Tables Vol C Tables 4.2.6.8 and 6.1.1.4'
P P .1020 .0940 'International Tables Vol C Tables 4.2.6.8 and 6.1.1.4'

loop_
_geom_angle_atom_site_label_1
_geom_angle_atom_site_label_2
_geom_angle_atom_site_label_3
_geom_angle
_geom_angle_site_symmetry_1
_geom_angle_site_symmetry_3
_geom_angle_publ_flag
N2 Cu1 N2 132.66(13) . 2 ?
N2 Cu1 N1 128.61(9) . 2 ?
N2 Cu1 N1 81.27(8) 2 2 ?
N2 Cu1 N1 81.27(8) . . ?
N2 Cu1 N1 128.61(9) 2 . ?
N1 Cu1 N1 107.97(12) 2 . ?
F2 P1 F2 180.0 . 5_545 ?
F2 P1 F3 88.86(11) . . ?
F2 P1 F3 91.14(11) 5_545 . ?
F2 P1 F3 91.14(11) . 5_545 ?
F2 P1 F3 88.86(11) 5_545 5_545 ?
F3 P1 F3 179.997(1) . 5_545 ?
F2 P1 F1 89.36(11) . 5_545 ?
F2 P1 F1 90.64(11) 5_545 5_545 ?
F3 P1 F1 90.45(11) . 5_545 ?
F3 P1 F1 89.56(11) 5_545 5_545 ?
F2 P1 F1 90.64(11) . . ?
F2 P1 F1 89.36(11) 5_545 . ?
F3 P1 F1 89.56(11) . . ?
F3 P1 F1 90.44(11) 5_545 . ?
F1 P1 F1 180.0 5_545 . ?
C3 N1 C7 118.4(2) . . ?
C3 N1 Cu1 112.01(17) . . ?
C7 N1 Cu1 128.61(17) . . ?
C2 N2 N3 115.0(2) . . ?
C2 N2 Cu1 114.48(17) . . ?
N3 N2 Cu1 130.56(16) . . ?
C7 C11 C12 110.2(2) . . ?
C7 C11 C13 111.7(2) . . ?
C12 C11 C13 111.0(3) . . ?
N4 N5 C1 124.0(2) . . ?
N4 N5 C8 116.3(2) . . ?
C1 N5 C8 119.4(2) . . ?
C1 N3 N2 122.8(2) . . ?
C1 N3 C9 120.9(2) . . ?
N2 N3 C9 116.3(2) . . ?
C2 N4 N5 114.9(2) . . ?
N1 C7 C6 120.5(2) . . ?
N1 C7 C11 116.7(2) . . ?
C6 C7 C11 122.8(2) . . ?
N4 C2 N2 127.8(2) . . ?
N4 C2 C3 116.1(2) . . ?
N2 C2 C3 116.0(2) . . ?
C5 C4 C3 118.4(2) . . ?
N1 C3 C4 123.0(2) . . ?
N1 C3 C2 115.8(2) . . ?
C4 C3 C2 121.2(2) . . ?
C6 C5 C4 119.1(3) . . ?
O1 C1 N5 122.1(2) . . ?
O1 C1 N3 122.7(3) . . ?
N5 C1 N3 115.2(2) . . ?
C5 C6 C7 120.6(3) . . ?
N3 C9 C10 110.5(2) . . ?
N3 C9 C14 111.2(2) . . ?
C10 C9 C14 112.6(3) . . ?
N5 C8 C15 111.2(2) . . ?
N5 C8 C16 109.8(2) . . ?
C15 C8 C16 113.5(3) . . ?

loop_
_geom_bond_atom_site_label_1
_geom_bond_atom_site_label_2
_geom_bond_distance
_geom_bond_site_symmetry_2
_geom_bond_publ_flag
C15 C8 1.508(4) . ?
C16 C8 1.509(5) . ?
Cu1 N2 2.010(2) . ?
Cu1 N2 2.010(2) 2 ?
Cu1 N1 2.070(2) 2 ?
Cu1 N1 2.070(2) . ?
P1 F2 1.595(2) . ?
P1 F2 1.595(2) 5_545 ?
P1 F3 1.5994(18) . ?
P1 F3 1.5995(18) 5_545 ?
P1 F1 1.6018(19) 5_545 ?
P1 F1 1.6018(19) . ?
O1 C1 1.219(3) . ?
N1 C3 1.348(3) . ?
N1 C7 1.361(3) . ?
N2 C2 1.336(3) . ?
N2 N3 1.383(3) . ?
C11 C7 1.506(4) . ?
C11 C12 1.520(4) . ?
C11 C13 1.532(4) . ?
N5 N4 1.366(3) . ?
N5 C1 1.380(3) . ?
N5 C8 1.477(3) . ?
N3 C1 1.381(3) . ?
N3 C9 1.487(3) . ?
N4 C2 1.318(3) . ?
C7 C6 1.388(4) . ?
C2 C3 1.482(4) . ?
C4 C5 1.380(4) . ?
C4 C3 1.387(3) . ?
C5 C6 1.374(4) . ?
C14 C9 1.524(4) . ?
C9 C10 1.520(4) . ?
